data_7131195
loop_
_publ_author_name
'Khandelia, Tamanna'
'Ghosh, Subhendu'
'Patel, Bhisma K.'

_publ_section_title
;
 Dearomative bis-functionalization of quinoxalines and
 bis-<i>N</i>-arylation of (benz)imidazoles <i>via</i> Cu(II)-mediated
 addition of boronic acids.
;
_journal_issue 15
_journal_name_full 'Chemical communications (Cambridge, England)'
_journal_page_first 2118
_journal_page_last 2121
_journal_paper_doi 10.1039/d2cc06399a
_journal_volume 59
_journal_year 2023
_chemical_formula_sum 'C20 H16 N2 O'
_chemical_formula_weight 300.35
_chemical_melting_point 150
_space_group_crystal_system orthorhombic
_space_group_IT_number 61
_space_group_name_Hall '-P 2ac 2ab'
_space_group_name_H-M_alt 'P b c a'
_atom_sites_solution_hydrogens mixed
_audit_creation_method SHELXL-2019/1
_audit_update_record
;
2022-10-26 deposited with the CCDC.	2023-01-19 downloaded from the CCDC.
;
_cell_angle_alpha 90
_cell_angle_beta 90
_cell_angle_gamma 90
_cell_formula_units_Z 8
_cell_length_a 9.0540(7)
_cell_length_b 11.6026(5)
_cell_length_c 29.7549(17)
_cell_measurement_reflns_used 4877
_cell_measurement_temperature 298(2)
_cell_measurement_theta_max 26.5210
_cell_measurement_theta_min 2.6140
_cell_volume 3125.8(3)
_computing_structure_refinement 'SHELXL-2019/1 (Sheldrick, 2019)'
_diffrn_ambient_temperature 298(2)
_diffrn_measured_fraction_theta_full 0.997
_diffrn_measured_fraction_theta_max 0.997
_diffrn_measurement_device_type 'XtaLAB Pro II AFC12 (RINC): Kappa single'
_diffrn_measurement_method '\w scans'
_diffrn_radiation_type MoK\a
_diffrn_radiation_wavelength 0.71073
_diffrn_reflns_av_R_equivalents 0.0757
_diffrn_reflns_av_unetI/netI 0.0572
_diffrn_reflns_Laue_measured_fraction_full 0.997
_diffrn_reflns_Laue_measured_fraction_max 0.997
_diffrn_reflns_limit_h_max 10
_diffrn_reflns_limit_h_min -7
_diffrn_reflns_limit_k_max 13
_diffrn_reflns_limit_k_min -10
_diffrn_reflns_limit_l_max 35
_diffrn_reflns_limit_l_min -31
_diffrn_reflns_number 11731
_diffrn_reflns_point_group_measured_fraction_full 0.997
_diffrn_reflns_point_group_measured_fraction_max 0.997
_diffrn_reflns_theta_full 25.042
_diffrn_reflns_theta_max 25.042
_diffrn_reflns_theta_min 2.633
_exptl_absorpt_coefficient_mu 0.080
_exptl_absorpt_correction_type multi-scan
_exptl_absorpt_process_details multi-scan
_exptl_crystal_colour yellow
_exptl_crystal_density_diffrn 1.276
_exptl_crystal_description block
_exptl_crystal_F_000 1264
_exptl_crystal_preparation Luminescent
_exptl_crystal_size_max 0.36
_exptl_crystal_size_mid 0.34
_exptl_crystal_size_min 0.32
_exptl_transmission_factor_max 0.975
_exptl_transmission_factor_min 0.972
_refine_diff_density_max 0.245
_refine_diff_density_min -0.327
_refine_diff_density_rms 0.053
_refine_ls_extinction_method none
_refine_ls_goodness_of_fit_ref 1.020
_refine_ls_hydrogen_treatment mixed
_refine_ls_matrix_type full
_refine_ls_number_parameters 212
_refine_ls_number_reflns 2761
_refine_ls_number_restraints 0
_refine_ls_restrained_S_all 1.020
_refine_ls_R_factor_all 0.0740
_refine_ls_R_factor_gt 0.0568
_refine_ls_shift/su_max 0.000
_refine_ls_shift/su_mean 0.000
_refine_ls_structure_factor_coef Fsqd
_refine_ls_weighting_details 'w=1/[\s^2^(Fo^2^)+(0.0010P)^2^+2.8872P] where P=(Fo^2^+2Fc^2^)/3'
_refine_ls_weighting_scheme calc
_refine_ls_wR_factor_gt 0.1140
_refine_ls_wR_factor_ref 0.1215
_reflns_Friedel_coverage 0.000
_reflns_number_gt 2099
_reflns_number_total 2761
_reflns_threshold_expression 'I > 2\s(I)'
_cod_data_source_file d2cc06399a2.cif
_cod_data_source_block DSBD488A_110821
_cod_depositor_comments 'Adding full bibliography for 7131195--7131197.cif.'
_cod_database_code 7131195
_shelx_shelxl_version_number 2019/1
_shelx_space_group_comment
;
The symmetry employed for this shelxl refinement is uniquely defined
by the following loop, which should always be used as a source of
symmetry information in preference to the above space-group names.
They are only intended as comments.
;

loop_
_space_group_symop_operation_xyz
'x, y, z'
'-x+1/2, -y, z+1/2'
'-x, y+1/2, -z+1/2'
'x+1/2, -y+1/2, -z'
'-x, -y, -z'
'x-1/2, y, -z-1/2'
'x, -y-1/2, z-1/2'
'-x-1/2, y-1/2, z'

loop_
_atom_site_label
_atom_site_type_symbol
_atom_site_fract_x
_atom_site_fract_y
_atom_site_fract_z
_atom_site_U_iso_or_equiv
_atom_site_adp_type
_atom_site_occupancy
_atom_site_site_symmetry_order
_atom_site_calc_flag
_atom_site_refinement_flags_posn
_atom_site_refinement_flags_adp
_atom_site_refinement_flags_occupancy
_atom_site_disorder_assembly
_atom_site_disorder_group
O1 O 0.80343(17) 0.60202(14) 0.36347(6) 0.0407(4) Uani 1 1 d . . . . .
N002 N 0.6852(2) 0.85243(14) 0.35718(6) 0.0327(4) Uani 1 1 d . . . . .
N003 N 0.5481(2) 0.64066(14) 0.34926(6) 0.0336(4) Uani 1 1 d . . . . .
C004 C 0.6984(2) 0.77696(17) 0.38880(7) 0.0303(5) Uani 1 1 d . . . . .
C005 C 0.6354(2) 0.81439(17) 0.31513(7) 0.0324(5) Uani 1 1 d . . . . .
C006 C 0.4311(2) 0.56279(18) 0.35767(7) 0.0309(5) Uani 1 1 d . . . . .
C007 C 0.6703(2) 0.64976(17) 0.38018(7) 0.0299(5) Uani 1 1 d . . . . .
H007 H 0.644249 0.611829 0.408517 0.036 Uiso 1 1 calc R U . . .
C008 C 0.5587(2) 0.70986(18) 0.31054(7) 0.0324(5) Uani 1 1 d . . . . .
C009 C 0.7385(3) 0.81371(18) 0.43466(7) 0.0353(5) Uani 1 1 d . . . . .
C00A C 0.4568(3) 0.45820(18) 0.37881(7) 0.0363(5) Uani 1 1 d . . . . .
H00C H 0.552791 0.437158 0.386367 0.044 Uiso 1 1 calc R U . . .
C00B C 0.6565(3) 0.8836(2) 0.27735(8) 0.0441(6) Uani 1 1 d . . . . .
H00D H 0.708087 0.952543 0.279981 0.053 Uiso 1 1 calc R U . . .
C00C C 0.2865(3) 0.5919(2) 0.34601(8) 0.0430(6) Uani 1 1 d . . . . .
H00E H 0.267160 0.661898 0.331953 0.052 Uiso 1 1 calc R U . . .
C00D C 0.6805(3) 0.9140(2) 0.45307(8) 0.0468(6) Uani 1 1 d . . . . .
H00F H 0.615941 0.959158 0.436307 0.056 Uiso 1 1 calc R U . . .
C00E C 0.5001(3) 0.6787(2) 0.26925(7) 0.0432(6) Uani 1 1 d . . . . .
H00G H 0.446668 0.610698 0.266323 0.052 Uiso 1 1 calc R U . . .
C00F C 0.3407(3) 0.3849(2) 0.38873(8) 0.0477(6) Uani 1 1 d . . . . .
H00H H 0.359062 0.315774 0.403543 0.057 Uiso 1 1 calc R U . . .
C00G C 0.6020(3) 0.8508(2) 0.23650(8) 0.0518(7) Uani 1 1 d . . . . .
H00I H 0.618743 0.896319 0.211297 0.062 Uiso 1 1 calc R U . . .
C00H C 0.5214(3) 0.7492(2) 0.23264(8) 0.0498(7) Uani 1 1 d . . . . .
H00J H 0.481560 0.728604 0.204974 0.060 Uiso 1 1 calc R U . . .
C00I C 0.1721(3) 0.5166(2) 0.35536(9) 0.0554(7) Uani 1 1 d . . . . .
H00K H 0.076162 0.535856 0.347041 0.066 Uiso 1 1 calc R U . . .
C00J C 0.1987(3) 0.4133(2) 0.37691(9) 0.0553(7) Uani 1 1 d . . . . .
H00L H 0.121129 0.363438 0.383355 0.066 Uiso 1 1 calc R U . . .
C00K C 0.8341(3) 0.7482(2) 0.46032(9) 0.0602(8) Uani 1 1 d . . . . .
H00M H 0.872637 0.680123 0.448703 0.072 Uiso 1 1 calc R U . . .
C00L C 0.7183(4) 0.9469(3) 0.49614(9) 0.0712(10) Uani 1 1 d . . . . .
H00N H 0.678739 1.013998 0.508259 0.085 Uiso 1 1 calc R U . . .
C00M C 0.8727(5) 0.7831(3) 0.50301(11) 0.0887(12) Uani 1 1 d . . . . .
H00O H 0.939397 0.739626 0.519693 0.106 Uiso 1 1 calc R U . . .
C00N C 0.8131(5) 0.8817(3) 0.52107(10) 0.0892(13) Uani 1 1 d . . . . .
H00P H 0.837429 0.903943 0.550172 0.107 Uiso 1 1 calc R U . . .
H1A H 0.798(4) 0.522(3) 0.3625(10) 0.102(12) Uiso 1 1 d . . . . .

loop_
_atom_site_aniso_label
_atom_site_aniso_U_11
_atom_site_aniso_U_22
_atom_site_aniso_U_33
_atom_site_aniso_U_23
_atom_site_aniso_U_13
_atom_site_aniso_U_12
O1 0.0355(10) 0.0284(9) 0.0583(11) 0.0002(8) 0.0033(7) 0.0034(7)
N002 0.0367(11) 0.0260(9) 0.0355(10) 0.0018(8) -0.0026(8) -0.0008(8)
N003 0.0384(11) 0.0295(9) 0.0329(10) 0.0034(8) -0.0053(8) -0.0077(9)
C004 0.0292(12) 0.0262(11) 0.0355(12) 0.0013(9) -0.0023(9) -0.0025(9)
C005 0.0345(13) 0.0276(11) 0.0351(12) 0.0007(9) 0.0005(10) 0.0023(10)
C006 0.0326(12) 0.0271(11) 0.0330(12) -0.0048(9) -0.0003(9) -0.0024(10)
C007 0.0326(12) 0.0256(11) 0.0314(11) 0.0000(9) -0.0014(9) -0.0017(10)
C008 0.0364(13) 0.0283(11) 0.0325(12) 0.0018(9) 0.0000(10) 0.0021(10)
C009 0.0391(13) 0.0290(11) 0.0378(12) 0.0024(10) -0.0048(10) -0.0076(11)
C00A 0.0360(13) 0.0306(11) 0.0422(13) -0.0004(10) -0.0038(10) -0.0032(10)
C00B 0.0575(16) 0.0321(12) 0.0427(14) 0.0080(10) 0.0018(12) -0.0016(12)
C00C 0.0395(15) 0.0366(13) 0.0528(15) 0.0000(11) -0.0041(11) 0.0044(11)
C00D 0.0632(18) 0.0353(13) 0.0420(14) -0.0024(11) -0.0033(12) 0.0026(13)
C00E 0.0520(16) 0.0391(13) 0.0385(13) -0.0003(10) -0.0073(11) -0.0030(12)
C00F 0.0526(17) 0.0364(13) 0.0540(16) 0.0062(11) -0.0018(12) -0.0129(12)
C00G 0.0726(19) 0.0442(15) 0.0387(14) 0.0103(11) 0.0040(13) 0.0047(15)
C00H 0.0643(18) 0.0499(15) 0.0353(14) -0.0019(11) -0.0064(12) 0.0066(14)
C00I 0.0321(14) 0.0611(18) 0.0729(19) -0.0020(15) -0.0022(13) -0.0024(14)
C00J 0.0431(16) 0.0571(17) 0.0657(18) 0.0010(14) 0.0038(13) -0.0180(14)
C00K 0.080(2) 0.0420(15) 0.0590(18) -0.0046(13) -0.0317(15) 0.0065(15)
C00L 0.115(3) 0.0498(17) 0.0485(16) -0.0122(14) -0.0115(17) 0.0045(18)
C00M 0.130(3) 0.064(2) 0.072(2) -0.0062(17) -0.061(2) 0.014(2)
C00N 0.152(4) 0.062(2) 0.0539(18) -0.0131(16) -0.044(2) 0.000(2)

loop_
_atom_type_symbol
_atom_type_description
_atom_type_scat_dispersion_real
_atom_type_scat_dispersion_imag
_atom_type_scat_source
C C 0.0033 0.0016 'International Tables Vol C Tables 4.2.6.8 and 6.1.1.4'
H H 0.0000 0.0000 'International Tables Vol C Tables 4.2.6.8 and 6.1.1.4'
N N 0.0061 0.0033 'International Tables Vol C Tables 4.2.6.8 and 6.1.1.4'
O O 0.0106 0.0060 'International Tables Vol C Tables 4.2.6.8 and 6.1.1.4'

loop_
_geom_angle_atom_site_label_1
_geom_angle_atom_site_label_2
_geom_angle_atom_site_label_3
_geom_angle
_geom_angle_site_symmetry_1
_geom_angle_site_symmetry_3
_geom_angle_publ_flag
C007 O1 H1A 111(2) . . ?
C004 N002 C005 117.84(18) . . ?
C008 N003 C006 124.03(17) . . ?
C008 N003 C007 115.36(17) . . ?
C006 N003 C007 120.55(16) . . ?
N002 C004 C009 120.06(19) . . ?
N002 C004 C007 121.36(18) . . ?
C009 C004 C007 118.56(17) . . ?
C00B C005 N002 119.6(2) . . ?
C00B C005 C008 119.1(2) . . ?
N002 C005 C008 121.19(18) . . ?
C00A C006 C00C 118.8(2) . . ?
C00A C006 N003 120.9(2) . . ?
C00C C006 N003 120.25(19) . . ?
O1 C007 N003 113.58(16) . . ?
O1 C007 C004 107.26(17) . . ?
N003 C007 C004 107.88(16) . . ?
O1 C007 H007 109.3 . . ?
N003 C007 H007 109.3 . . ?
C004 C007 H007 109.3 . . ?
C00E C008 C005 120.03(19) . . ?
C00E C008 N003 123.4(2) . . ?
C005 C008 N003 116.52(18) . . ?
C00K C009 C00D 118.7(2) . . ?
C00K C009 C004 120.4(2) . . ?
C00D C009 C004 120.9(2) . . ?
C00F C00A C006 120.5(2) . . ?
C00F C00A H00C 119.8 . . ?
C006 C00A H00C 119.8 . . ?
C00G C00B C005 120.5(2) . . ?
C00G C00B H00D 119.8 . . ?
C005 C00B H00D 119.8 . . ?
C00I C00C C006 120.0(2) . . ?
C00I C00C H00E 120.0 . . ?
C006 C00C H00E 120.0 . . ?
C00L C00D C009 120.3(2) . . ?
C00L C00D H00F 119.9 . . ?
C009 C00D H00F 119.9 . . ?
C00H C00E C008 119.6(2) . . ?
C00H C00E H00G 120.2 . . ?
C008 C00E H00G 120.2 . . ?
C00J C00F C00A 120.6(2) . . ?
C00J C00F H00H 119.7 . . ?
C00A C00F H00H 119.7 . . ?
C00B C00G C00H 119.9(2) . . ?
C00B C00G H00I 120.0 . . ?
C00H C00G H00I 120.0 . . ?
C00E C00H C00G 120.8(2) . . ?
C00E C00H H00J 119.6 . . ?
C00G C00H H00J 119.6 . . ?
C00J C00I C00C 120.7(2) . . ?
C00J C00I H00K 119.6 . . ?
C00C C00I H00K 119.6 . . ?
C00F C00J C00I 119.4(2) . . ?
C00F C00J H00L 120.3 . . ?
C00I C00J H00L 120.3 . . ?
C00M C00K C009 120.4(3) . . ?
C00M C00K H00M 119.8 . . ?
C009 C00K H00M 119.8 . . ?
C00N C00L C00D 120.5(3) . . ?
C00N C00L H00N 119.7 . . ?
C00D C00L H00N 119.7 . . ?
C00N C00M C00K 120.3(3) . . ?
C00N C00M H00O 119.8 . . ?
C00K C00M H00O 119.8 . . ?
C00L C00N C00M 119.8(3) . . ?
C00L C00N H00P 120.1 . . ?
C00M C00N H00P 120.1 . . ?

loop_
_geom_bond_atom_site_label_1
_geom_bond_atom_site_label_2
_geom_bond_distance
_geom_bond_site_symmetry_2
_geom_bond_publ_flag
O1 C007 1.417(3) . ?
O1 H1A 0.93(4) . ?
N002 C004 1.291(3) . ?
N002 C005 1.401(3) . ?
N003 C008 1.408(3) . ?
N003 C006 1.415(3) . ?
N003 C007 1.442(3) . ?
C004 C009 1.475(3) . ?
C004 C007 1.519(3) . ?
C005 C00B 1.394(3) . ?
C005 C008 1.404(3) . ?
C006 C00A 1.386(3) . ?
C006 C00C 1.396(3) . ?
C007 H007 0.9800 . ?
C008 C00E 1.386(3) . ?
C009 C00K 1.382(3) . ?
C009 C00D 1.389(3) . ?
C00A C00F 1.384(3) . ?
C00A H00C 0.9300 . ?
C00B C00G 1.366(3) . ?
C00B H00D 0.9300 . ?
C00C C00I 1.384(3) . ?
C00C H00E 0.9300 . ?
C00D C00L 1.380(3) . ?
C00D H00F 0.9300 . ?
C00E C00H 1.375(3) . ?
C00E H00G 0.9300 . ?
C00F C00J 1.374(4) . ?
C00F H00H 0.9300 . ?
C00G C00H 1.391(4) . ?
C00G H00I 0.9300 . ?
C00H H00J 0.9300 . ?
C00I C00J 1.381(4) . ?
C00I H00K 0.9300 . ?
C00J H00L 0.9300 . ?
C00K C00M 1.378(4) . ?
C00K H00M 0.9300 . ?
C00L C00N 1.363(4) . ?
C00L H00N 0.9300 . ?
C00M C00N 1.375(4) . ?
C00M H00O 0.9300 . ?
C00N H00P 0.9300 . ?

loop_
_geom_torsion_atom_site_label_1
_geom_torsion_atom_site_label_2
_geom_torsion_atom_site_label_3
_geom_torsion_atom_site_label_4
_geom_torsion
_geom_torsion_site_symmetry_1
_geom_torsion_site_symmetry_2
_geom_torsion_site_symmetry_3
_geom_torsion_site_symmetry_4
_geom_torsion_publ_flag
C005 N002 C004 C009 -174.98(19) . . . . ?
C005 N002 C004 C007 3.7(3) . . . . ?
C004 N002 C005 C00B -162.8(2) . . . . ?
C004 N002 C005 C008 20.0(3) . . . . ?
C008 N003 C006 C00A 143.5(2) . . . . ?
C007 N003 C006 C00A -33.7(3) . . . . ?
C008 N003 C006 C00C -38.5(3) . . . . ?
C007 N003 C006 C00C 144.3(2) . . . . ?
C008 N003 C007 O1 -69.3(2) . . . . ?
C006 N003 C007 O1 108.2(2) . . . . ?
C008 N003 C007 C004 49.5(2) . . . . ?
C006 N003 C007 C004 -133.06(19) . . . . ?
N002 C004 C007 O1 85.3(2) . . . . ?
C009 C004 C007 O1 -95.9(2) . . . . ?
N002 C004 C007 N003 -37.4(3) . . . . ?
C009 C004 C007 N003 141.38(19) . . . . ?
C00B C005 C008 C00E -2.5(3) . . . . ?
N002 C005 C008 C00E 174.7(2) . . . . ?
C00B C005 C008 N003 176.5(2) . . . . ?
N002 C005 C008 N003 -6.3(3) . . . . ?
C006 N003 C008 C00E -29.0(3) . . . . ?
C007 N003 C008 C00E 148.3(2) . . . . ?
C006 N003 C008 C005 152.0(2) . . . . ?
C007 N003 C008 C005 -30.6(3) . . . . ?
N002 C004 C009 C00K -141.0(2) . . . . ?
C007 C004 C009 C00K 40.2(3) . . . . ?
N002 C004 C009 C00D 39.4(3) . . . . ?
C007 C004 C009 C00D -139.3(2) . . . . ?
C00C C006 C00A C00F -1.0(3) . . . . ?
N003 C006 C00A C00F 177.0(2) . . . . ?
N002 C005 C00B C00G -176.6(2) . . . . ?
C008 C005 C00B C00G 0.7(4) . . . . ?
C00A C006 C00C C00I -0.3(3) . . . . ?
N003 C006 C00C C00I -178.4(2) . . . . ?
C00K C009 C00D C00L 0.0(4) . . . . ?
C004 C009 C00D C00L 179.6(2) . . . . ?
C005 C008 C00E C00H 1.9(3) . . . . ?
N003 C008 C00E C00H -177.0(2) . . . . ?
C006 C00A C00F C00J 1.5(4) . . . . ?
C005 C00B C00G C00H 1.7(4) . . . . ?
C008 C00E C00H C00G 0.5(4) . . . . ?
C00B C00G C00H C00E -2.3(4) . . . . ?
C006 C00C C00I C00J 1.1(4) . . . . ?
C00A C00F C00J C00I -0.7(4) . . . . ?
C00C C00I C00J C00F -0.6(4) . . . . ?
C00D C009 C00K C00M -1.1(4) . . . . ?
C004 C009 C00K C00M 179.4(3) . . . . ?
C009 C00D C00L C00N 0.2(5) . . . . ?
C009 C00K C00M C00N 1.9(6) . . . . ?
C00D C00L C00N C00M 0.6(6) . . . . ?
C00K C00M C00N C00L -1.7(6) . . . . ?
